data_4132248
loop_
_publ_author_name
'Gu, Nina X.'
'Oyala, Paul H.'
'Peters, Jonas C.'

_publ_section_title
;
 An S = <sup>1</sup>/<sub>2</sub> Iron Complex Featuring N<sub>2</sub>,
 Thiolate, and Hydride Ligands: Reductive Elimination of H<sub>2</sub> and
 Relevant Thermochemical Fe-H Parameters.
;
_journal_issue 20
_journal_name_full 'Journal of the American Chemical Society'
_journal_page_first 6374
_journal_page_last 6382
_journal_paper_doi 10.1021/jacs.8b02603
_journal_volume 140
_journal_year 2018
_chemical_formula_moiety 'C38 H47 Fe N P2 S Si'
_chemical_formula_sum 'C38 H47 Fe N P2 S Si'
_chemical_formula_weight 695.70
_space_group_crystal_system monoclinic
_space_group_IT_number 14
_space_group_name_Hall '-P 2yn'
_space_group_name_H-M_alt 'P 1 21/n 1'
_atom_sites_solution_hydrogens geom
_atom_sites_solution_primary dual
_audit_creation_date 2017-10-27
_audit_creation_method
;
Olex2 1.2
(compiled 2017.08.10 svn.r3458 for OlexSys, GUI svn.r5381)
;
_cell_angle_alpha 90
_cell_angle_beta 99.320(3)
_cell_angle_gamma 90
_cell_formula_units_Z 4
_cell_length_a 10.1224(9)
_cell_length_b 16.4372(14)
_cell_length_c 21.1981(18)
_cell_measurement_reflns_used 9003
_cell_measurement_temperature 100(2)
_cell_measurement_theta_max 41.240
_cell_measurement_theta_min 2.386
_cell_volume 3480.5(5)
_computing_cell_refinement 'SAINT V8.38A (?, 2016)'
_computing_data_reduction 'SAINT V8.38A (?, 2016)'
_computing_molecular_graphics 'Olex2 (Dolomanov et al., 2009)'
_computing_publication_material 'Olex2 (Dolomanov et al., 2009)'
_computing_structure_refinement 'XL (Sheldrick, 2008)'
_computing_structure_solution 'XT (Sheldrick, 2015)'
_diffrn_ambient_temperature 100.01
_diffrn_measured_fraction_theta_full 1.000
_diffrn_measured_fraction_theta_max 1.000
_diffrn_measurement_device_type 'Bruker APEX-II CCD'
_diffrn_measurement_method '\f and \w scans'
_diffrn_radiation_type MoK\a
_diffrn_radiation_wavelength 0.71073
_diffrn_reflns_av_R_equivalents 0.0822
_diffrn_reflns_av_unetI/netI 0.0316
_diffrn_reflns_Laue_measured_fraction_full 1.000
_diffrn_reflns_Laue_measured_fraction_max 1.000
_diffrn_reflns_limit_h_max 18
_diffrn_reflns_limit_h_min -18
_diffrn_reflns_limit_k_max 29
_diffrn_reflns_limit_k_min -29
_diffrn_reflns_limit_l_max 38
_diffrn_reflns_limit_l_min -38
_diffrn_reflns_number 226016
_diffrn_reflns_point_group_measured_fraction_full 1.000
_diffrn_reflns_point_group_measured_fraction_max 1.000
_diffrn_reflns_theta_full 25.242
_diffrn_reflns_theta_max 40.249
_diffrn_reflns_theta_min 2.112
_diffrn_standards_number 0
_exptl_absorpt_coefficient_mu 0.648
_exptl_absorpt_correction_type none
_exptl_crystal_colour brown
_exptl_crystal_density_diffrn 1.328
_exptl_crystal_description block
_exptl_crystal_F_000 1472
_exptl_crystal_size_max 0.23
_exptl_crystal_size_mid 0.22
_exptl_crystal_size_min 0.2
_refine_diff_density_max 0.597
_refine_diff_density_min -1.266
_refine_diff_density_rms 0.163
_refine_ls_extinction_method none
_refine_ls_goodness_of_fit_ref 1.074
_refine_ls_hydrogen_treatment constr
_refine_ls_matrix_type full
_refine_ls_number_parameters 457
_refine_ls_number_reflns 21893
_refine_ls_number_restraints 0
_refine_ls_restrained_S_all 1.074
_refine_ls_R_factor_all 0.0500
_refine_ls_R_factor_gt 0.0334
_refine_ls_shift/su_max 0.002
_refine_ls_shift/su_mean 0.000
_refine_ls_structure_factor_coef Fsqd
_refine_ls_weighting_details 'w=1/[\s^2^(Fo^2^)+(0.0380P)^2^+1.0360P] where P=(Fo^2^+2Fc^2^)/3'
_refine_ls_weighting_scheme calc
_refine_ls_wR_factor_gt 0.0798
_refine_ls_wR_factor_ref 0.0906
_reflns_Friedel_coverage 0.000
_reflns_number_gt 17770
_reflns_number_total 21893
_reflns_threshold_expression 'I > 2\s(I)'
_cod_data_source_file ja8b02603_si_002.cif
_cod_data_source_block compound11
_cod_database_code 4132248
_shelx_shelxl_version_number 2014/7
_shelx_space_group_comment
;
The symmetry employed for this shelxl refinement is uniquely defined
by the following loop, which should always be used as a source of
symmetry information in preference to the above space-group names.
They are only intended as comments.
;
_shelx_estimated_absorpt_t_max 0.881
_shelx_estimated_absorpt_t_min 0.865
_olex2_refinement_description
;
1. Fixed Uiso
 At 1.2 times of:
  All C(H) groups, All C(H,H) groups
 At 1.5 times of:
  All C(H,H,H) groups
2. Others
 Sof(C38)=Sof(H38A)=Sof(H38B)=Sof(H38C)=Sof(C36)=Sof(H36)=Sof(C41)=Sof(H41A)=
 Sof(H41B)=Sof(H41C)=1-FVAR(1)
 Sof(C40)=Sof(H40)=Sof(C37)=Sof(H37A)=Sof(H37B)=Sof(H37C)=Sof(C39)=Sof(H39A)=
 Sof(H39B)=Sof(H39C)=FVAR(1)
 Sof(H31A)=Sof(C35)=Sof(H35A)=Sof(H35B)=Sof(H35C)=Sof(C32)=Sof(H32A)=Sof(H32B)=
 Sof(H32C)=1-FVAR(2)
 Sof(H31)=Sof(C34)=Sof(H34A)=Sof(H34B)=Sof(H34C)=Sof(C33)=Sof(H33A)=Sof(H33B)=
 Sof(H33C)=FVAR(2)
3.a Ternary CH refined with riding coordinates:
 C19(H19), C31(H31), C31(H31A), C22(H22), C40(H40), C36(H36)
3.b Aromatic/amide H refined with riding coordinates:
 C9(H9), C10(H10), C1(H1), C8(H8), C27(H27), C29(H29), C28(H28), C4(H4),
 C5(H5), C17(H17), C26(H26), C2(H2), C3(H3), C18(H18), C16(H16), C15(H15)
3.c Idealised Me refined as rotating group:
 C20(H20A,H20B,H20C), C21(H21A,H21B,H21C), C43(H43A,H43B,H43C), C34(H34A,H34B,
 H34C), C24(H24A,H24B,H24C), C23(H23A,H23B,H23C), C33(H33A,H33B,H33C), C37(H37A,
 H37B,H37C), C39(H39A,H39B,H39C), C38(H38A,H38B,H38C), C35(H35A,H35B,H35C),
 C32(H32A,H32B,H32C), C41(H41A,H41B,H41C)
;
_olex2_submission_special_instructions 'No special instructions were received'

loop_
_space_group_symop_operation_xyz
'x, y, z'
'-x+1/2, y+1/2, -z+1/2'
'-x, -y, -z'
'x-1/2, -y-1/2, z-1/2'

loop_
_atom_site_label
_atom_site_type_symbol
_atom_site_fract_x
_atom_site_fract_y
_atom_site_fract_z
_atom_site_U_iso_or_equiv
_atom_site_adp_type
_atom_site_occupancy
_atom_site_site_symmetry_order
_atom_site_calc_flag
_atom_site_refinement_flags_posn
_atom_site_refinement_flags_occupancy
_atom_site_disorder_assembly
_atom_site_disorder_group
Fe1 Fe 0.81238(2) 0.19943(2) 0.42105(2) 0.01281(2) Uani 1 1 d . . . .
S1 S 0.80838(2) 0.15499(2) 0.52085(2) 0.01359(3) Uani 1 1 d . . . .
P2 P 0.86301(2) 0.33441(2) 0.42340(2) 0.01621(4) Uani 1 1 d . . . .
Si1 Si 0.60511(2) 0.24919(2) 0.42559(2) 0.01224(4) Uani 1 1 d . . . .
P1 P 0.69330(2) 0.11996(2) 0.34296(2) 0.01595(4) Uani 1 1 d . . . .
N1 N 0.99188(7) 0.15084(5) 0.42272(3) 0.01680(11) Uani 1 1 d . . . .
C12 C 0.66115(7) 0.18613(4) 0.54925(3) 0.01223(10) Uani 1 1 d . . . .
C7 C 0.64607(8) 0.17496(5) 0.61396(4) 0.01441(11) Uani 1 1 d . . . .
C6 C 0.75526(9) 0.14341(5) 0.66335(3) 0.01595(12) Uani 1 1 d . . . .
C42 C 1.09130(8) 0.11618(5) 0.42473(4) 0.01675(12) Uani 1 1 d . . . .
C9 C 0.41726(9) 0.22567(5) 0.58851(5) 0.02056(15) Uani 1 1 d . . . .
H9 H 0.3336 0.2370 0.6015 0.025 Uiso 1 1 calc R . . .
C11 C 0.55688(7) 0.22118(5) 0.50541(4) 0.01312(11) Uani 1 1 d . . . .
C10 C 0.43528(8) 0.23945(5) 0.52553(4) 0.01781(13) Uani 1 1 d . . . .
H10 H 0.3639 0.2616 0.4959 0.021 Uiso 1 1 calc R . . .
C1 C 0.72933(11) 0.08164(5) 0.70523(4) 0.02142(15) Uani 1 1 d . . . .
H1 H 0.6427 0.0580 0.7005 0.026 Uiso 1 1 calc R . . .
C30 C 0.59781(8) 0.36511(5) 0.42247(4) 0.01558(12) Uani 1 1 d . . . .
C19 C 0.66876(9) 0.01309(5) 0.36985(4) 0.01855(13) Uani 1 1 d . . . .
H19 H 0.6224 -0.0179 0.3320 0.022 Uiso 1 1 calc R . . .
C8 C 0.52335(9) 0.19508(5) 0.63216(4) 0.01857(13) Uani 1 1 d . . . .
H8 H 0.5121 0.1877 0.6754 0.022 Uiso 1 1 calc R . . .
C27 C 0.61416(11) 0.53580(6) 0.41404(5) 0.02467(17) Uani 1 1 d . . . .
H27 H 0.6191 0.5933 0.4104 0.030 Uiso 1 1 calc R . . .
C29 C 0.48561(9) 0.41453(5) 0.42506(4) 0.01982(14) Uani 1 1 d . . . .
H29 H 0.4030 0.3899 0.4300 0.024 Uiso 1 1 calc R . . .
C14 C 0.47404(8) 0.21193(5) 0.35721(4) 0.01733(13) Uani 1 1 d . . . .
C20 C 0.80105(11) -0.03039(7) 0.39396(6) 0.02775(19) Uani 1 1 d . . . .
H20A H 0.8565 -0.0308 0.3601 0.042 Uiso 1 1 calc GR . . .
H20B H 0.7828 -0.0864 0.4057 0.042 Uiso 1 1 calc GR . . .
H20C H 0.8485 -0.0017 0.4314 0.042 Uiso 1 1 calc GR . . .
C21 C 0.57789(9) 0.01166(6) 0.42096(4) 0.01914(13) Uani 1 1 d . . . .
H21A H 0.6187 0.0439 0.4579 0.029 Uiso 1 1 calc GR . . .
H21B H 0.5664 -0.0446 0.4344 0.029 Uiso 1 1 calc GR . . .
H21C H 0.4904 0.0347 0.4033 0.029 Uiso 1 1 calc GR . . .
C31 C 0.96391(9) 0.37008(6) 0.50025(4) 0.02092(14) Uani 1 1 d . . . .
H31 H 0.9992 0.4261 0.4950 0.025 Uiso 0.66(2) 1 calc R P A 1
H31A H 0.9998 0.4237 0.4885 0.025 Uiso 0.34(2) 1 calc R P A 2
C28 C 0.49312(10) 0.49878(6) 0.42051(5) 0.02298(16) Uani 1 1 d . . . .
H28 H 0.4158 0.5311 0.4218 0.028 Uiso 1 1 calc R . . .
C4 C 0.98402(11) 0.14920(6) 0.71924(4) 0.02426(17) Uani 1 1 d . . . .
H4 H 1.0712 0.1722 0.7237 0.029 Uiso 1 1 calc R . . .
C25 C 0.71957(8) 0.40340(5) 0.41705(4) 0.01697(12) Uani 1 1 d . . . .
C13 C 0.51833(9) 0.15141(5) 0.31901(4) 0.01913(14) Uani 1 1 d . . . .
C5 C 0.88397(9) 0.17687(5) 0.67134(4) 0.01913(13) Uani 1 1 d . . . .
H5 H 0.9032 0.2191 0.6436 0.023 Uiso 1 1 calc R . . .
C17 C 0.30108(11) 0.14824(7) 0.25150(5) 0.0307(2) Uani 1 1 d . . . .
H17 H 0.2428 0.1270 0.2156 0.037 Uiso 1 1 calc R . . .
C26 C 0.72727(10) 0.48850(6) 0.41301(4) 0.02330(16) Uani 1 1 d . . . .
H26 H 0.8102 0.5137 0.4096 0.028 Uiso 1 1 calc R . . .
C2 C 0.82914(13) 0.05454(6) 0.75364(4) 0.0281(2) Uani 1 1 d . . . .
H2 H 0.8098 0.0131 0.7820 0.034 Uiso 1 1 calc R . . .
C3 C 0.95694(13) 0.08783(6) 0.76073(4) 0.0281(2) Uani 1 1 d . . . .
H3 H 1.0252 0.0689 0.7936 0.034 Uiso 1 1 calc R . . .
C43 C 1.21393(10) 0.07022(6) 0.42467(5) 0.02277(15) Uani 1 1 d . . . .
H43A H 1.2344 0.0678 0.3811 0.034 Uiso 1 1 calc GR . . .
H43B H 1.2024 0.0149 0.4402 0.034 Uiso 1 1 calc GR . . .
H43C H 1.2877 0.0970 0.4527 0.034 Uiso 1 1 calc GR . . .
C18 C 0.43101(11) 0.11823(6) 0.26713(5) 0.02641(19) Uani 1 1 d . . . .
H18 H 0.4605 0.0754 0.2427 0.032 Uiso 1 1 calc R . . .
C16 C 0.25675(10) 0.20906(7) 0.28837(5) 0.0297(2) Uani 1 1 d . . . .
H16 H 0.1683 0.2297 0.2775 0.036 Uiso 1 1 calc R . . .
C15 C 0.34152(9) 0.23991(6) 0.34130(5) 0.02388(17) Uani 1 1 d . . . .
H15 H 0.3094 0.2804 0.3670 0.029 Uiso 1 1 calc R . . .
C34 C 1.0771(5) 0.3130(4) 0.5253(3) 0.0215(5) Uani 0.66(2) 1 d . P A 1
H34A H 1.0404 0.2611 0.5372 0.032 Uiso 0.66(2) 1 calc GR P A 1
H34B H 1.1322 0.3372 0.5629 0.032 Uiso 0.66(2) 1 calc GR P A 1
H34C H 1.1324 0.3036 0.4921 0.032 Uiso 0.66(2) 1 calc GR P A 1
C22 C 0.75440(11) 0.10326(6) 0.26477(4) 0.02340(16) Uani 1 1 d . . . .
H22 H 0.7200 0.0493 0.2475 0.028 Uiso 1 1 calc R . . .
C24 C 0.70590(14) 0.16816(8) 0.21424(5) 0.0320(2) Uani 1 1 d . . . .
H24A H 0.6078 0.1685 0.2057 0.048 Uiso 1 1 calc GR . . .
H24B H 0.7404 0.1557 0.1747 0.048 Uiso 1 1 calc GR . . .
H24C H 0.7385 0.2217 0.2301 0.048 Uiso 1 1 calc GR . . .
C23 C 0.90740(12) 0.10069(8) 0.27382(5) 0.0313(2) Uani 1 1 d . . . .
H23A H 0.9437 0.1530 0.2909 0.047 Uiso 1 1 calc GR . . .
H23B H 0.9361 0.0903 0.2326 0.047 Uiso 1 1 calc GR . . .
H23C H 0.9404 0.0571 0.3038 0.047 Uiso 1 1 calc GR . . .
C33 C 0.8780(3) 0.3692(5) 0.55277(12) 0.0260(6) Uani 0.66(2) 1 d . P A 1
H33A H 0.8080 0.4107 0.5438 0.039 Uiso 0.66(2) 1 calc GR P A 1
H33B H 0.9340 0.3808 0.5940 0.039 Uiso 0.66(2) 1 calc GR P A 1
H33C H 0.8365 0.3156 0.5544 0.039 Uiso 0.66(2) 1 calc GR P A 1
C40 C 0.9725(2) 0.35759(14) 0.36181(10) 0.0249(4) Uani 0.560(3) 1 d . P B 1
H40 H 1.0299 0.3088 0.3585 0.030 Uiso 0.560(3) 1 calc R P B 1
C37 C 0.8823(10) 0.3675(7) 0.2988(4) 0.0422(19) Uani 0.560(3) 1 d . P B 1
H37A H 0.8221 0.3206 0.2912 0.063 Uiso 0.560(3) 1 calc GR P B 1
H37B H 0.9366 0.3709 0.2645 0.063 Uiso 0.560(3) 1 calc GR P B 1
H37C H 0.8295 0.4173 0.2994 0.063 Uiso 0.560(3) 1 calc GR P B 1
C39 C 1.0651(3) 0.43085(14) 0.37511(16) 0.0473(8) Uani 0.560(3) 1 d . P B 1
H39A H 1.0117 0.4799 0.3785 0.071 Uiso 0.560(3) 1 calc GR P B 1
H39B H 1.1166 0.4374 0.3401 0.071 Uiso 0.560(3) 1 calc GR P B 1
H39C H 1.1266 0.4224 0.4153 0.071 Uiso 0.560(3) 1 calc GR P B 1
C38 C 1.0908(2) 0.36103(16) 0.36765(13) 0.0283(5) Uani 0.440(3) 1 d . P B 2
H38A H 1.1442 0.3827 0.4067 0.042 Uiso 0.440(3) 1 calc GR P B 2
H38B H 1.1279 0.3802 0.3304 0.042 Uiso 0.440(3) 1 calc GR P B 2
H38C H 1.0930 0.3014 0.3689 0.042 Uiso 0.440(3) 1 calc GR P B 2
C36 C 0.94596(19) 0.39027(14) 0.36284(9) 0.0153(3) Uani 0.440(3) 1 d . P B 2
H36 H 0.9442 0.4502 0.3709 0.018 Uiso 0.440(3) 1 calc R P B 2
C35 C 1.0942(12) 0.3139(8) 0.5130(7) 0.0270(16) Uani 0.34(2) 1 d . P A 2
H35A H 1.0700 0.2601 0.5274 0.040 Uiso 0.34(2) 1 calc GR P A 2
H35B H 1.1609 0.3388 0.5461 0.040 Uiso 0.34(2) 1 calc GR P A 2
H35C H 1.1318 0.3083 0.4735 0.040 Uiso 0.34(2) 1 calc GR P A 2
C32 C 0.8758(5) 0.3935(7) 0.5534(2) 0.0178(9) Uani 0.34(2) 1 d . P A 2
H32A H 0.8178 0.4397 0.5385 0.027 Uiso 0.34(2) 1 calc GR P A 2
H32B H 0.9348 0.4085 0.5930 0.027 Uiso 0.34(2) 1 calc GR P A 2
H32C H 0.8206 0.3469 0.5614 0.027 Uiso 0.34(2) 1 calc GR P A 2
C41 C 0.8671(10) 0.3704(7) 0.2949(4) 0.0246(9) Uani 0.440(3) 1 d . P B 2
H41A H 0.8641 0.3113 0.2886 0.037 Uiso 0.440(3) 1 calc GR P B 2
H41B H 0.9121 0.3958 0.2624 0.037 Uiso 0.440(3) 1 calc GR P B 2
H41C H 0.7757 0.3916 0.2913 0.037 Uiso 0.440(3) 1 calc GR P B 2

loop_
_atom_site_aniso_label
_atom_site_aniso_U_11
_atom_site_aniso_U_22
_atom_site_aniso_U_33
_atom_site_aniso_U_23
_atom_site_aniso_U_13
_atom_site_aniso_U_12
Fe1 0.00997(4) 0.01938(5) 0.00951(4) -0.00141(3) 0.00287(3) -0.00185(3)
S1 0.01025(6) 0.01980(8) 0.01080(6) 0.00105(5) 0.00190(5) 0.00362(5)
P2 0.01164(7) 0.02445(10) 0.01255(7) 0.00011(7) 0.00195(6) -0.00700(7)
Si1 0.00934(7) 0.01476(8) 0.01191(8) 0.00336(6) -0.00039(6) -0.00198(6)
P1 0.01823(8) 0.01861(9) 0.01066(7) -0.00108(6) 0.00130(6) -0.00514(7)
N1 0.0146(2) 0.0207(3) 0.0158(3) -0.0027(2) 0.0048(2) -0.0010(2)
C12 0.0115(2) 0.0141(3) 0.0117(2) 0.0020(2) 0.00378(19) 0.0018(2)
C7 0.0179(3) 0.0140(3) 0.0124(3) 0.0016(2) 0.0059(2) 0.0012(2)
C6 0.0242(3) 0.0143(3) 0.0096(2) 0.0005(2) 0.0035(2) 0.0013(2)
C42 0.0169(3) 0.0176(3) 0.0168(3) -0.0002(2) 0.0059(2) 0.0002(2)
C9 0.0182(3) 0.0182(3) 0.0288(4) 0.0026(3) 0.0143(3) 0.0030(3)
C11 0.0102(2) 0.0143(3) 0.0153(3) 0.0035(2) 0.0033(2) 0.0013(2)
C10 0.0119(3) 0.0175(3) 0.0253(3) 0.0046(3) 0.0067(2) 0.0034(2)
C1 0.0354(5) 0.0159(3) 0.0129(3) 0.0023(2) 0.0038(3) -0.0012(3)
C30 0.0146(3) 0.0158(3) 0.0146(3) 0.0041(2) -0.0028(2) -0.0030(2)
C19 0.0214(3) 0.0176(3) 0.0167(3) -0.0010(2) 0.0034(2) -0.0031(3)
C8 0.0227(3) 0.0169(3) 0.0193(3) 0.0013(2) 0.0130(3) 0.0010(3)
C27 0.0351(5) 0.0156(3) 0.0208(4) 0.0033(3) -0.0031(3) -0.0052(3)
C29 0.0176(3) 0.0171(3) 0.0228(3) 0.0040(3) -0.0028(3) -0.0007(2)
C14 0.0147(3) 0.0182(3) 0.0167(3) 0.0063(2) -0.0049(2) -0.0056(2)
C20 0.0252(4) 0.0227(4) 0.0375(5) 0.0037(4) 0.0117(4) 0.0038(3)
C21 0.0179(3) 0.0198(3) 0.0199(3) 0.0030(3) 0.0036(2) -0.0016(3)
C31 0.0150(3) 0.0241(4) 0.0211(3) -0.0034(3) -0.0046(2) -0.0017(3)
C28 0.0277(4) 0.0170(3) 0.0216(4) 0.0030(3) -0.0039(3) 0.0014(3)
C4 0.0310(4) 0.0220(4) 0.0162(3) -0.0010(3) -0.0069(3) 0.0014(3)
C25 0.0177(3) 0.0176(3) 0.0139(3) 0.0037(2) -0.0026(2) -0.0067(2)
C13 0.0204(3) 0.0198(3) 0.0147(3) 0.0035(2) -0.0049(2) -0.0079(3)
C5 0.0246(4) 0.0191(3) 0.0124(3) 0.0013(2) -0.0007(2) 0.0000(3)
C17 0.0304(5) 0.0286(5) 0.0261(4) 0.0094(3) -0.0161(4) -0.0154(4)
C26 0.0284(4) 0.0182(3) 0.0214(3) 0.0034(3) -0.0017(3) -0.0106(3)
C2 0.0513(6) 0.0170(3) 0.0137(3) 0.0040(3) -0.0018(3) -0.0002(4)
C3 0.0468(6) 0.0181(4) 0.0146(3) -0.0007(3) -0.0100(3) 0.0035(4)
C43 0.0215(4) 0.0216(4) 0.0267(4) 0.0042(3) 0.0083(3) 0.0075(3)
C18 0.0312(4) 0.0246(4) 0.0189(3) 0.0034(3) -0.0097(3) -0.0124(3)
C16 0.0206(4) 0.0295(5) 0.0328(5) 0.0136(4) -0.0139(3) -0.0110(3)
C15 0.0158(3) 0.0243(4) 0.0278(4) 0.0091(3) -0.0080(3) -0.0057(3)
C34 0.0160(11) 0.0234(8) 0.0225(12) -0.0014(9) -0.0049(7) -0.0020(8)
C22 0.0339(5) 0.0249(4) 0.0122(3) -0.0041(3) 0.0058(3) -0.0087(3)
C24 0.0488(7) 0.0323(5) 0.0159(4) 0.0022(3) 0.0080(4) -0.0084(5)
C23 0.0350(5) 0.0422(6) 0.0198(4) -0.0063(4) 0.0136(4) -0.0050(4)
C33 0.0351(9) 0.0256(18) 0.0148(6) -0.0057(8) -0.0032(5) 0.0019(10)
C40 0.0290(8) 0.0162(8) 0.0354(9) 0.0008(6) 0.0229(7) -0.0015(6)
C37 0.066(4) 0.039(3) 0.026(2) 0.0061(18) 0.020(3) -0.005(3)
C39 0.0449(13) 0.0261(9) 0.083(2) -0.0075(11) 0.0456(14) -0.0144(9)
C38 0.0157(8) 0.0331(11) 0.0395(12) 0.0113(9) 0.0151(8) 0.0048(7)
C36 0.0145(7) 0.0126(8) 0.0205(7) 0.0032(6) 0.0081(5) 0.0015(6)
C35 0.018(3) 0.0244(19) 0.033(4) -0.005(3) -0.010(2) 0.0042(18)
C32 0.0244(13) 0.014(2) 0.0143(10) -0.0061(12) 0.0010(8) 0.0021(13)
C41 0.0358(16) 0.029(2) 0.0110(13) 0.0055(12) 0.0091(11) 0.0073(14)

loop_
_atom_type_symbol
_atom_type_description
_atom_type_scat_dispersion_real
_atom_type_scat_dispersion_imag
_atom_type_scat_source
C C 0.0033 0.0016 'International Tables Vol C Tables 4.2.6.8 and 6.1.1.4'
H H 0.0000 0.0000 'International Tables Vol C Tables 4.2.6.8 and 6.1.1.4'
Fe Fe 0.3463 0.8444 'International Tables Vol C Tables 4.2.6.8 and 6.1.1.4'
N N 0.0061 0.0033 'International Tables Vol C Tables 4.2.6.8 and 6.1.1.4'
P P 0.1023 0.0942 'International Tables Vol C Tables 4.2.6.8 and 6.1.1.4'
S S 0.1246 0.1234 'International Tables Vol C Tables 4.2.6.8 and 6.1.1.4'
Si Si 0.0817 0.0704 'International Tables Vol C Tables 4.2.6.8 and 6.1.1.4'

loop_
_geom_angle_atom_site_label_1
_geom_angle_atom_site_label_2
_geom_angle_atom_site_label_3
_geom_angle
S1 Fe1 P2 109.575(9)
S1 Fe1 Si1 85.375(9)
S1 Fe1 P1 114.054(10)
P2 Fe1 P1 131.423(10)
Si1 Fe1 P2 81.615(9)
Si1 Fe1 P1 81.620(10)
N1 Fe1 S1 90.49(2)
N1 Fe1 P2 100.96(2)
N1 Fe1 Si1 175.69(2)
N1 Fe1 P1 99.01(2)
C12 S1 Fe1 111.77(2)
C31 P2 Fe1 114.43(3)
C31 P2 C40 103.92(7)
C31 P2 C36 101.54(7)
C25 P2 Fe1 115.42(3)
C25 P2 C31 100.64(4)
C25 P2 C40 111.88(8)
C25 P2 C36 94.81(8)
C40 P2 Fe1 109.74(7)
C36 P2 Fe1 125.75(8)
C11 Si1 Fe1 108.94(2)
C11 Si1 C30 105.07(4)
C11 Si1 C14 110.75(4)
C30 Si1 Fe1 112.92(3)
C14 Si1 Fe1 112.81(3)
C14 Si1 C30 106.08(4)
C19 P1 Fe1 113.22(3)
C19 P1 C22 102.11(4)
C13 P1 Fe1 114.21(3)
C13 P1 C19 100.28(4)
C13 P1 C22 103.75(4)
C22 P1 Fe1 120.68(3)
C42 N1 Fe1 174.01(7)
C7 C12 S1 121.35(6)
C11 C12 S1 118.36(5)
C11 C12 C7 120.28(6)
C12 C7 C6 122.86(7)
C8 C7 C12 118.44(7)
C8 C7 C6 118.70(7)
C1 C6 C7 120.30(8)
C5 C6 C7 121.29(7)
C5 C6 C1 118.33(8)
N1 C42 C43 177.30(10)
C10 C9 H9 120.4
C8 C9 H9 120.4
C8 C9 C10 119.22(7)
C12 C11 Si1 114.48(5)
C10 C11 Si1 125.98(6)
C10 C11 C12 119.20(7)
C9 C10 C11 120.99(8)
C9 C10 H10 119.5
C11 C10 H10 119.5
C6 C1 H1 119.6
C2 C1 C6 120.73(10)
C2 C1 H1 119.6
C29 C30 Si1 127.11(6)
C29 C30 C25 118.01(8)
C25 C30 Si1 114.88(6)
P1 C19 H19 107.5
C20 C19 P1 112.77(6)
C20 C19 H19 107.5
C21 C19 P1 110.73(6)
C21 C19 H19 107.5
C21 C19 C20 110.48(8)
C7 C8 H8 119.1
C9 C8 C7 121.71(7)
C9 C8 H8 119.1
C28 C27 H27 120.1
C26 C27 H27 120.1
C26 C27 C28 119.84(9)
C30 C29 H29 119.4
C28 C29 C30 121.29(8)
C28 C29 H29 119.4
C13 C14 Si1 114.85(6)
C13 C14 C15 118.40(8)
C15 C14 Si1 126.74(8)
C19 C20 H20A 109.5
C19 C20 H20B 109.5
C19 C20 H20C 109.5
H20A C20 H20B 109.5
H20A C20 H20C 109.5
H20B C20 H20C 109.5
C19 C21 H21A 109.5
C19 C21 H21B 109.5
C19 C21 H21C 109.5
H21A C21 H21B 109.5
H21A C21 H21C 109.5
H21B C21 H21C 109.5
P2 C31 H31 110.3
P2 C31 H31A 103.2
C34 C31 P2 112.8(2)
C34 C31 H31 110.3
C34 C31 C33 103.2(4)
C33 C31 P2 109.78(14)
C33 C31 H31 110.3
C35 C31 P2 106.6(4)
C35 C31 H31A 103.2
C32 C31 P2 113.7(2)
C32 C31 H31A 103.2
C32 C31 C35 124.2(8)
C27 C28 H28 120.0
C29 C28 C27 120.00(9)
C29 C28 H28 120.0
C5 C4 H4 119.9
C5 C4 C3 120.22(10)
C3 C4 H4 119.9
C30 C25 P2 114.36(6)
C26 C25 P2 124.78(7)
C26 C25 C30 120.62(9)
C14 C13 P1 115.13(6)
C14 C13 C18 120.56(9)
C18 C13 P1 124.30(8)
C6 C5 H5 119.5
C4 C5 C6 120.93(8)
C4 C5 H5 119.5
C18 C17 H17 120.0
C16 C17 H17 120.0
C16 C17 C18 120.00(9)
C27 C26 C25 120.21(9)
C27 C26 H26 119.9
C25 C26 H26 119.9
C1 C2 H2 119.8
C3 C2 C1 120.37(9)
C3 C2 H2 119.8
C4 C3 H3 120.3
C2 C3 C4 119.41(9)
C2 C3 H3 120.3
C42 C43 H43A 109.5
C42 C43 H43B 109.5
C42 C43 H43C 109.5
H43A C43 H43B 109.5
H43A C43 H43C 109.5
H43B C43 H43C 109.5
C13 C18 H18 120.0
C17 C18 C13 119.91(11)
C17 C18 H18 120.0
C17 C16 H16 119.9
C17 C16 C15 120.18(10)
C15 C16 H16 119.9
C14 C15 H15 119.6
C16 C15 C14 120.88(11)
C16 C15 H15 119.6
C31 C34 H34A 109.5
C31 C34 H34B 109.5
C31 C34 H34C 109.5
H34A C34 H34B 109.5
H34A C34 H34C 109.5
H34B C34 H34C 109.5
P1 C22 H22 107.9
C24 C22 P1 113.57(8)
C24 C22 H22 107.9
C23 C22 P1 111.35(6)
C23 C22 H22 107.9
C23 C22 C24 108.03(9)
C22 C24 H24A 109.5
C22 C24 H24B 109.5
C22 C24 H24C 109.5
H24A C24 H24B 109.5
H24A C24 H24C 109.5
H24B C24 H24C 109.5
C22 C23 H23A 109.5
C22 C23 H23B 109.5
C22 C23 H23C 109.5
H23A C23 H23B 109.5
H23A C23 H23C 109.5
H23B C23 H23C 109.5
C31 C33 H33A 109.5
C31 C33 H33B 109.5
C31 C33 H33C 109.5
H33A C33 H33B 109.5
H33A C33 H33C 109.5
H33B C33 H33C 109.5
P2 C40 H40 107.5
C37 C40 P2 107.3(4)
C37 C40 H40 107.5
C37 C40 C39 110.3(5)
C39 C40 P2 116.42(15)
C39 C40 H40 107.5
C40 C37 H37A 109.5
C40 C37 H37B 109.5
C40 C37 H37C 109.5
H37A C37 H37B 109.5
H37A C37 H37C 109.5
H37B C37 H37C 109.5
C40 C39 H39A 109.5
C40 C39 H39B 109.5
C40 C39 H39C 109.5
H39A C39 H39B 109.5
H39A C39 H39C 109.5
H39B C39 H39C 109.5
H38A C38 H38B 109.5
H38A C38 H38C 109.5
H38B C38 H38C 109.5
C36 C38 H38A 109.5
C36 C38 H38B 109.5
C36 C38 H38C 109.5
P2 C36 H36 110.0
C38 C36 P2 109.23(15)
C38 C36 H36 110.0
C38 C36 C41 109.7(4)
C41 C36 P2 108.0(5)
C41 C36 H36 110.0
C31 C35 H35A 109.5
C31 C35 H35B 109.5
C31 C35 H35C 109.5
H35A C35 H35B 109.5
H35A C35 H35C 109.5
H35B C35 H35C 109.5
C31 C32 H32A 109.5
C31 C32 H32B 109.5
C31 C32 H32C 109.5
H32A C32 H32B 109.5
H32A C32 H32C 109.5
H32B C32 H32C 109.5
C36 C41 H41A 109.5
C36 C41 H41B 109.5
C36 C41 H41C 109.5
H41A C41 H41B 109.5
H41A C41 H41C 109.5
H41B C41 H41C 109.5

loop_
_geom_bond_atom_site_label_1
_geom_bond_atom_site_label_2
_geom_bond_distance
Fe1 S1 2.2446(3)
Fe1 P2 2.2759(3)
Fe1 Si1 2.2683(3)
Fe1 P1 2.2922(3)
Fe1 N1 1.9798(7)
S1 C12 1.7708(7)
P2 C31 1.8713(9)
P2 C25 1.8300(9)
P2 C40 1.8833(15)
P2 C36 1.8829(17)
Si1 C11 1.8922(8)
Si1 C30 1.9076(9)
Si1 C14 1.9010(8)
P1 C19 1.8756(9)
P1 C13 1.8360(10)
P1 C22 1.8807(9)
N1 C42 1.1512(11)
C12 C7 1.4166(10)
C12 C11 1.4113(10)
C7 C6 1.4873(11)
C7 C8 1.3988(11)
C6 C1 1.4012(11)
C6 C5 1.3990(13)
C42 C43 1.4534(12)
C9 H9 0.9500
C9 C10 1.3949(12)
C9 C8 1.3930(14)
C11 C10 1.3990(10)
C10 H10 0.9500
C1 H1 0.9500
C1 C2 1.3916(14)
C30 C29 1.4047(12)
C30 C25 1.4050(11)
C19 H19 1.0000
C19 C20 1.5309(14)
C19 C21 1.5308(12)
C8 H8 0.9500
C27 H27 0.9500
C27 C28 1.3945(15)
C27 C26 1.3871(16)
C29 H29 0.9500
C29 C28 1.3910(13)
C14 C13 1.4013(14)
C14 C15 1.4065(13)
C20 H20A 0.9800
C20 H20B 0.9800
C20 H20C 0.9800
C21 H21A 0.9800
C21 H21B 0.9800
C21 H21C 0.9800
C31 H31 1.0000
C31 H31A 1.0000
C31 C34 1.510(6)
C31 C33 1.520(3)
C31 C35 1.597(11)
C31 C32 1.593(5)
C28 H28 0.9500
C4 H4 0.9500
C4 C5 1.3894(13)
C4 C3 1.3945(15)
C25 C26 1.4043(12)
C13 C18 1.4047(12)
C5 H5 0.9500
C17 H17 0.9500
C17 C18 1.3935(17)
C17 C16 1.388(2)
C26 H26 0.9500
C2 H2 0.9500
C2 C3 1.3901(18)
C3 H3 0.9500
C43 H43A 0.9800
C43 H43B 0.9800
C43 H43C 0.9800
C18 H18 0.9500
C16 H16 0.9500
C16 C15 1.3931(14)
C15 H15 0.9500
C34 H34A 0.9800
C34 H34B 0.9800
C34 H34C 0.9800
C22 H22 1.0000
C22 C24 1.5350(16)
C22 C23 1.5300(16)
C24 H24A 0.9800
C24 H24B 0.9800
C24 H24C 0.9800
C23 H23A 0.9800
C23 H23B 0.9800
C23 H23C 0.9800
C33 H33A 0.9800
C33 H33B 0.9800
C33 H33C 0.9800
C40 H40 1.0000
C40 C37 1.500(9)
C40 C39 1.524(3)
C37 H37A 0.9800
C37 H37B 0.9800
C37 H37C 0.9800
C39 H39A 0.9800
C39 H39B 0.9800
C39 H39C 0.9800
C38 H38A 0.9800
C38 H38B 0.9800
C38 H38C 0.9800
C38 C36 1.530(3)
C36 H36 1.0000
C36 C41 1.563(10)
C35 H35A 0.9800
C35 H35B 0.9800
C35 H35C 0.9800
C32 H32A 0.9800
C32 H32B 0.9800
C32 H32C 0.9800
C41 H41A 0.9800
C41 H41B 0.9800
C41 H41C 0.9800
